data_7049469
loop_
_publ_author_name
'Adalikwu, Stephen Adie'
'Mothika, Venkata Suresh'
'Hazra, Arpan'
'Maji, Tapas Kumar'

_publ_section_title
;
 Polar functional groups anchored to a 2D MOF template for the
 stabilization of Pd(0) nps for the catalytic C-C coupling reaction.
;
_journal_issue 21
_journal_name_full 'Dalton transactions (Cambridge, England : 2003)'
_journal_page_first 7117
_journal_page_last 7121
_journal_paper_doi 10.1039/c8dt04766a
_journal_volume 48
_journal_year 2019
_chemical_formula_moiety C21H18CuN2O7,H2O
_chemical_formula_sum 'C21 H20 Cu N2 O8'
_chemical_formula_weight 491.93
_chemical_properties_physical Heat-sensitive
_space_group_crystal_system triclinic
_space_group_IT_number 2
_space_group_name_Hall '-P 1'
_space_group_name_H-M_alt 'P -1'
_symmetry_space_group_name_Hall '-P 1'
_symmetry_space_group_name_H-M 'P -1'
_atom_sites_solution_hydrogens NOREF
_audit_creation_method SHELXL-2018/3
_audit_update_record
;
2018-11-27 deposited with the CCDC.    2019-03-26 downloaded from the CCDC.
;
_cell_angle_alpha 88.038(9)
_cell_angle_beta 89.073(9)
_cell_angle_gamma 70.501(7)
_cell_formula_units_Z 2
_cell_length_a 7.9154(17)
_cell_length_b 10.025(2)
_cell_length_c 13.447(3)
_cell_measurement_reflns_used 4582
_cell_measurement_temperature 298(2)
_cell_measurement_theta_max 24.9
_cell_measurement_theta_min 2.5
_cell_volume 1005.2(4)
_computing_cell_refinement 'Bruker SAINT'
_computing_data_collection 'Bruker APEX3'
_computing_data_reduction 'Bruker SAINT  A'
_computing_molecular_graphics 'Bruker SHELXTL'
_computing_publication_material 'Bruker SHELXTL'
_computing_structure_refinement 'SHELXL-2018/3 (Sheldrick, 2018)'
_computing_structure_solution 'SHELXT (Sheldrick, 2014)'
_diffrn_ambient_temperature 298(2)
_diffrn_measured_fraction_theta_full 0.973
_diffrn_measured_fraction_theta_max 0.973
_diffrn_measurement_device_type 'Bruker APEX-II CCD'
_diffrn_measurement_method '\f and \w scans'
_diffrn_radiation_type MoK\a
_diffrn_radiation_wavelength 0.71073
_diffrn_reflns_av_R_equivalents 0.1244
_diffrn_reflns_av_unetI/netI 0.2247
_diffrn_reflns_Laue_measured_fraction_full 0.973
_diffrn_reflns_Laue_measured_fraction_max 0.973
_diffrn_reflns_limit_h_max 9
_diffrn_reflns_limit_h_min -9
_diffrn_reflns_limit_k_max 11
_diffrn_reflns_limit_k_min -11
_diffrn_reflns_limit_l_max 15
_diffrn_reflns_limit_l_min -13
_diffrn_reflns_number 11386
_diffrn_reflns_point_group_measured_fraction_full 0.973
_diffrn_reflns_point_group_measured_fraction_max 0.973
_diffrn_reflns_theta_full 24.996
_diffrn_reflns_theta_max 24.996
_diffrn_reflns_theta_min 2.730
_diffrn_source 'fine-focus sealed tube'
_exptl_absorpt_coefficient_mu 1.141
_exptl_absorpt_correction_T_max 0.991
_exptl_absorpt_correction_T_min 0.975
_exptl_absorpt_correction_type empirical
_exptl_absorpt_process_details SADABS
_exptl_crystal_colour BLUE
_exptl_crystal_density_diffrn 1.625
_exptl_crystal_description BLOCK
_exptl_crystal_F_000 506
_exptl_crystal_size_max 0.011
_exptl_crystal_size_mid 0.008
_exptl_crystal_size_min 0.006
_refine_diff_density_max 1.229
_refine_diff_density_min -1.279
_refine_diff_density_rms 0.222
_refine_ls_extinction_method none
_refine_ls_goodness_of_fit_ref 0.994
_refine_ls_hydrogen_treatment constr
_refine_ls_matrix_type full
_refine_ls_number_parameters 289
_refine_ls_number_reflns 3456
_refine_ls_number_restraints 12
_refine_ls_restrained_S_all 0.994
_refine_ls_R_factor_all 0.1859
_refine_ls_R_factor_gt 0.0882
_refine_ls_shift/su_max 0.000
_refine_ls_shift/su_mean 0.000
_refine_ls_structure_factor_coef Fsqd
_refine_ls_weighting_details 'w=1/[\s^2^(Fo^2^)+(0.1402P)^2^] where P=(Fo^2^+2Fc^2^)/3'
_refine_ls_weighting_scheme calc
_refine_ls_wR_factor_gt 0.2229
_refine_ls_wR_factor_ref 0.2861
_reflns_Friedel_coverage 0.000
_reflns_number_gt 1488
_reflns_number_total 3456
_reflns_threshold_expression 'I > 2\s(I)'
_cod_data_source_file c8dt04766a2.cif
_cod_data_source_block compound1
_cod_depositor_comments
;
The following automatic conversions were performed:

'_exptl_absorpt_correction_type' value 'EMPIRICAL' changed to
'empirical' according to
/home/data/users/saulius/crontab/automatic-downloads/rss-feeds/RSC/lib/dictionaries/cif_core.dic
dictionary named 'cif_core.dic' version 2.4.2 from 2011-04-26.

Automatic conversion script
Id: cif_fix_values 4973 2017-02-22 13:04:09Z antanas 

 Adding full bibliography for 7049469.cif.
;
_cod_database_code 7049469
_shelx_shelxl_version_number 2018/3
_shelx_space_group_comment
;
The symmetry employed for this shelxl refinement is uniquely defined
by the following loop, which should always be used as a source of
symmetry information in preference to the above space-group names.
They are only intended as comments.
;
_shelx_estimated_absorpt_t_min 0.988
_shelx_estimated_absorpt_t_max 0.993

loop_
_space_group_symop_operation_xyz
'x, y, z'
'-x, -y, -z'

loop_
_atom_site_label
_atom_site_type_symbol
_atom_site_fract_x
_atom_site_fract_y
_atom_site_fract_z
_atom_site_U_iso_or_equiv
_atom_site_adp_type
_atom_site_occupancy
_atom_site_site_symmetry_order
_atom_site_calc_flag
_atom_site_refinement_flags_posn
_atom_site_refinement_flags_adp
Cu01 Cu 0.73267(15) 0.31977(10) 0.76327(8) 0.0486(5) Uani 1 1 d . .
O1 O 0.9247(10) 0.0753(7) 0.6420(6) 0.074(2) Uani 1 1 d . .
O2 O 0.7328(7) 0.1268(6) 0.7677(4) 0.0411(14) Uani 1 1 d . U
O3 O 0.7566(8) -0.4926(5) 0.7611(4) 0.0420(16) Uani 1 1 d . .
O4 O 0.7206(9) -0.4412(6) 0.9225(5) 0.0569(19) Uani 1 1 d . .
O5 O 0.5961(10) -0.0760(7) 0.6464(5) 0.068(2) Uani 1 1 d . .
H1 H 0.490385 -0.052520 0.607688 0.102 Uiso 1 1 d R U
O6 O 0.5067(11) -0.1831(7) 0.7709(6) 0.072(2) Uani 1 1 d . .
N1 N 0.9694(10) 0.2455(7) 0.8334(5) 0.0398(19) Uani 1 1 d . .
N2 N 0.5336(10) 0.3864(7) 0.6657(6) 0.050(2) Uani 1 1 d . .
C1 C 0.8544(12) 0.0406(8) 0.7136(7) 0.0384(19) Uani 1 1 d . U
C2 C 0.9185(13) -0.1112(9) 0.7546(7) 0.044(2) Uani 1 1 d . .
C3 C 1.0880(13) -0.1585(9) 0.7917(7) 0.051(3) Uani 1 1 d . .
H3 H 1.161584 -0.103620 0.782274 0.061 Uiso 1 1 calc R U
C4 C 1.1515(14) -0.2860(9) 0.8427(7) 0.052(3) Uani 1 1 d . .
H4 H 1.267186 -0.315762 0.868022 0.063 Uiso 1 1 calc R U
C5 C 1.0501(14) -0.3682(9) 0.8567(7) 0.056(3) Uani 1 1 d . .
H5 H 1.096028 -0.454920 0.890682 0.067 Uiso 1 1 calc R U
C6 C 0.8784(13) -0.3249(8) 0.8209(7) 0.050(3) Uani 1 1 d . .
C8 C 0.7742(13) -0.4251(8) 0.8374(8) 0.046(3) Uani 1 1 d . .
C10 C 1.1132(14) 0.2503(9) 0.7901(8) 0.058(3) Uani 1 1 d . .
H10 H 1.104045 0.292158 0.726712 0.069 Uiso 1 1 calc R U
C11 C 1.2814(13) 0.1961(9) 0.8331(7) 0.054(3) Uani 1 1 d . .
H11 H 1.382068 0.203894 0.800279 0.065 Uiso 1 1 calc R U
C12 C 1.2957(12) 0.1297(8) 0.9267(7) 0.045(2) Uani 1 1 d . .
C13 C 1.1416(13) 0.1208(9) 0.9687(7) 0.050(3) Uani 1 1 d . .
H13 H 1.145139 0.073367 1.029738 0.060 Uiso 1 1 calc R U
C14 C 0.9834(14) 0.1814(9) 0.9213(7) 0.054(3) Uani 1 1 d . .
H14 H 0.879408 0.177452 0.952524 0.064 Uiso 1 1 calc R U
C15 C 1.4770(13) 0.0744(8) 0.9800(8) 0.056(3) Uani 1 1 d . .
H15A H 1.570275 0.079453 0.933835 0.067 Uiso 1 1 calc R U
H15B H 1.475321 0.135669 1.034553 0.067 Uiso 1 1 calc R U
C20 C 0.4940(15) 0.3007(11) 0.6025(9) 0.075(4) Uani 1 1 d . .
H20 H 0.571475 0.207878 0.598975 0.090 Uiso 1 1 calc R U
C21 C 0.3493(15) 0.3413(11) 0.5442(9) 0.076(4) Uani 1 1 d . .
H21 H 0.327398 0.274834 0.504409 0.091 Uiso 1 1 calc R U
C17 C 0.2309(14) 0.4787(10) 0.5410(8) 0.061(3) Uani 1 1 d . U
C18 C 0.2739(14) 0.5666(11) 0.6022(8) 0.069(3) Uani 1 1 d . U
H18 H 0.201806 0.661251 0.602959 0.083 Uiso 1 1 calc R U
C19 C 0.4211(15) 0.5203(10) 0.6636(8) 0.075(4) Uani 1 1 d . .
H19 H 0.443226 0.584582 0.705348 0.089 Uiso 1 1 calc R U
C16 C 0.0686(12) 0.5224(11) 0.4774(7) 0.067(3) Uani 1 1 d . .
H16A H 0.025375 0.624599 0.467994 0.080 Uiso 1 1 calc R U
H16B H 0.098756 0.480923 0.412638 0.080 Uiso 1 1 calc R U
C9 C 0.6210(15) -0.1510(9) 0.7294(8) 0.052(3) Uani 1 1 d . .
C7 C 0.8115(14) -0.1955(9) 0.7698(7) 0.049(3) Uani 1 1 d . .
O1W O 0.5549(10) 0.3685(6) 0.9108(5) 0.069(2) Uani 1 1 d . .
H1WA H 0.448870 0.376150 0.942465 0.104 Uiso 1 1 d R U
H1WB H 0.558890 0.459250 0.901085 0.104 Uiso 1 1 d R U
O2W O 0.2729(13) -0.0093(11) 0.5656(7) 0.131(4) Uani 1 1 d . .
H4WA H 0.280813 0.023875 0.499334 0.197 Uiso 1 1 d R U
H4WB H 0.151573 0.014425 0.582433 0.197 Uiso 1 1 d R U

loop_
_atom_site_aniso_label
_atom_site_aniso_U_11
_atom_site_aniso_U_22
_atom_site_aniso_U_33
_atom_site_aniso_U_23
_atom_site_aniso_U_13
_atom_site_aniso_U_12
Cu01 0.0433(9) 0.0317(6) 0.0617(9) 0.0051(5) -0.0086(6) -0.0008(5)
O1 0.070(5) 0.052(4) 0.078(5) 0.022(4) 0.021(4) 0.007(4)
O2 0.028(3) 0.033(3) 0.052(3) 0.004(2) 0.000(3) 0.004(2)
O3 0.043(4) 0.030(3) 0.045(4) 0.007(3) -0.006(3) -0.004(3)
O4 0.071(5) 0.056(4) 0.053(4) -0.004(3) 0.013(4) -0.034(4)
O5 0.066(5) 0.060(4) 0.067(5) 0.014(4) -0.011(4) -0.007(4)
O6 0.053(5) 0.059(5) 0.094(6) 0.017(4) -0.005(5) -0.009(4)
N1 0.037(5) 0.034(4) 0.046(5) 0.007(3) -0.012(4) -0.008(3)
N2 0.044(5) 0.036(4) 0.058(5) 0.005(4) -0.007(4) 0.003(4)
C1 0.025(4) 0.033(4) 0.054(4) 0.005(3) -0.005(4) -0.007(3)
C2 0.045(6) 0.028(4) 0.051(6) -0.001(4) 0.000(5) -0.002(4)
C3 0.039(6) 0.037(5) 0.069(7) -0.004(5) -0.007(5) -0.003(4)
C4 0.048(7) 0.037(5) 0.062(7) 0.002(5) -0.006(5) -0.001(5)
C5 0.063(8) 0.024(5) 0.068(7) 0.013(4) -0.001(6) 0.003(5)
C6 0.050(7) 0.027(5) 0.059(6) 0.006(4) 0.008(5) 0.002(4)
C8 0.047(6) 0.030(5) 0.052(7) 0.002(5) -0.009(5) 0.000(4)
C10 0.040(7) 0.050(6) 0.069(7) 0.025(5) -0.015(6) 0.001(5)
C11 0.045(7) 0.050(6) 0.061(7) 0.010(5) -0.003(5) -0.011(5)
C12 0.038(6) 0.032(5) 0.061(6) 0.006(4) -0.003(5) -0.006(4)
C13 0.045(7) 0.055(6) 0.043(6) 0.012(5) -0.008(5) -0.010(5)
C14 0.052(7) 0.047(6) 0.053(6) 0.010(5) -0.003(5) -0.005(5)
C15 0.049(6) 0.036(5) 0.076(7) 0.016(5) -0.008(5) -0.006(4)
C20 0.060(8) 0.048(6) 0.092(9) -0.010(6) -0.020(7) 0.017(5)
C21 0.069(8) 0.054(6) 0.089(9) -0.009(6) -0.031(7) 0.002(6)
C17 0.054(5) 0.052(5) 0.062(6) 0.004(4) -0.016(5) 0.002(4)
C18 0.059(6) 0.053(5) 0.073(6) 0.007(4) -0.014(5) 0.010(4)
C19 0.076(9) 0.043(6) 0.085(8) -0.010(5) -0.031(7) 0.008(5)
C16 0.045(7) 0.082(8) 0.054(7) 0.018(6) -0.002(5) 0.004(6)
C9 0.058(8) 0.026(5) 0.066(8) 0.002(5) 0.002(6) -0.008(5)
C7 0.055(7) 0.029(5) 0.050(6) -0.005(4) -0.014(5) 0.005(4)
O1W 0.079(5) 0.048(4) 0.084(5) -0.012(4) 0.023(4) -0.026(4)
O2W 0.114(9) 0.156(9) 0.098(7) -0.005(6) 0.006(6) -0.012(7)

loop_
_atom_type_symbol
_atom_type_description
_atom_type_scat_dispersion_real
_atom_type_scat_dispersion_imag
_atom_type_scat_source
C C 0.0033 0.0016 'International Tables Vol C Tables 4.2.6.8 and 6.1.1.4'
H H 0.0000 0.0000 'International Tables Vol C Tables 4.2.6.8 and 6.1.1.4'
N N 0.0061 0.0033 'International Tables Vol C Tables 4.2.6.8 and 6.1.1.4'
O O 0.0106 0.0060 'International Tables Vol C Tables 4.2.6.8 and 6.1.1.4'
Cu Cu 0.3201 1.2651 'International Tables Vol C Tables 4.2.6.8 and 6.1.1.4'

loop_
_geom_angle_atom_site_label_1
_geom_angle_atom_site_label_2
_geom_angle_atom_site_label_3
_geom_angle
_geom_angle_site_symmetry_1
_geom_angle_site_symmetry_3
O2 Cu01 O3 174.6(2) . 1_565
O2 Cu01 N2 94.0(3) . .
O3 Cu01 N2 90.6(3) 1_565 .
O2 Cu01 N1 86.7(3) . .
O3 Cu01 N1 88.2(3) 1_565 .
N2 Cu01 N1 166.7(3) . .
O2 Cu01 O1W 90.6(2) . .
O3 Cu01 O1W 91.5(2) 1_565 .
N2 Cu01 O1W 97.6(3) . .
N1 Cu01 O1W 95.6(3) . .
C1 O2 Cu01 115.0(6) . .
C8 O3 Cu01 126.0(6) . 1_545
C10 N1 C14 118.3(8) . .
C10 N1 Cu01 120.5(6) . .
C14 N1 Cu01 121.0(7) . .
C19 N2 C20 115.0(8) . .
C19 N2 Cu01 121.5(7) . .
C20 N2 Cu01 123.3(6) . .
O1 C1 O2 124.8(8) . .
O1 C1 C2 121.2(8) . .
O2 C1 C2 113.7(8) . .
C3 C2 C7 118.3(8) . .
C3 C2 C1 115.6(9) . .
C7 C2 C1 125.4(9) . .
C2 C3 C4 120.8(10) . .
C5 C4 C3 121.2(10) . .
C4 C5 C6 120.1(9) . .
C5 C6 C7 119.4(10) . .
C5 C6 C8 117.0(8) . .
C7 C6 C8 123.6(9) . .
O4 C8 O3 125.3(9) . .
O4 C8 C6 118.7(9) . .
O3 C8 C6 115.9(9) . .
N1 C10 C11 123.2(9) . .
C10 C11 C12 118.4(10) . .
C13 C12 C11 116.9(9) . .
C13 C12 C15 122.5(9) . .
C11 C12 C15 120.6(9) . .
C14 C13 C12 119.7(9) . .
N1 C14 C13 123.4(10) . .
C15 C15 C12 113.7(11) 2_857 .
C21 C20 N2 123.6(9) . .
C20 C21 C17 122.3(11) . .
C18 C17 C21 114.1(10) . .
C18 C17 C16 123.8(9) . .
C21 C17 C16 122.0(10) . .
C17 C18 C19 122.0(9) . .
N2 C19 C18 122.8(10) . .
C16 C16 C17 110.4(10) 2_566 .
O6 C9 O5 123.5(11) . .
O6 C9 C7 121.8(10) . .
O5 C9 C7 114.7(11) . .
C6 C7 C2 120.2(9) . .
C6 C7 C9 118.3(10) . .
C2 C7 C9 121.5(8) . .

loop_
_geom_bond_atom_site_label_1
_geom_bond_atom_site_label_2
_geom_bond_distance
_geom_bond_site_symmetry_2
Cu01 O2 1.933(6) .
Cu01 O3 1.951(6) 1_565
Cu01 N2 1.988(8) .
Cu01 N1 2.008(7) .
Cu01 O1W 2.381(7) .
O1 C1 1.202(10) .
O2 C1 1.291(10) .
O3 C8 1.282(10) .
O4 C8 1.239(11) .
O5 C9 1.304(11) .
O6 C9 1.184(12) .
N1 C10 1.285(11) .
N1 C14 1.314(11) .
N2 C19 1.340(11) .
N2 C20 1.341(12) .
C1 C2 1.521(11) .
C2 C3 1.362(12) .
C2 C7 1.391(14) .
C3 C4 1.370(12) .
C4 C5 1.336(14) .
C5 C6 1.371(13) .
C6 C7 1.388(11) .
C6 C8 1.506(14) .
C10 C11 1.387(12) .
C11 C12 1.391(12) .
C12 C13 1.365(13) .
C12 C15 1.535(13) .
C13 C14 1.355(12) .
C15 C15 1.494(15) 2_857
C20 C21 1.338(14) .
C21 C17 1.383(13) .
C17 C18 1.352(14) .
C17 C16 1.486(13) .
C18 C19 1.378(14) .
C16 C16 1.43(2) 2_566
C9 C7 1.526(15) .
